data_7125590
loop_
_publ_author_name
'Wenzel, Marco'
'Knapp, Quintin W.'
'Plieger, Paul G.'

_publ_section_title
;
 A bis-salicylaldoximato-copper(II) receptor for selective sulfate uptake.
;
_journal_issue 1
_journal_name_full 'Chemical communications (Cambridge, England)'
_journal_page_first 499
_journal_page_last 501
_journal_paper_doi 10.1039/c0cc02230f
_journal_volume 47
_journal_year 2011
_chemical_formula_moiety 'C64 H100 Cu2 N9 O11, 3(N O3)'
_chemical_formula_sum 'C64 H100 Cu2 N12 O20'
_chemical_formula_weight 1484.64
_space_group_IT_number 14
_space_group_name_Hall '-P 2ybc'
_space_group_name_H-M_alt 'P 1 21/c 1'
_symmetry_cell_setting monoclinic
_symmetry_space_group_name_Hall '-P 2ybc'
_symmetry_space_group_name_H-M 'P 1 21/c 1'
_atom_sites_solution_hydrogens geom
_atom_sites_solution_primary direct
_atom_sites_solution_secondary difmap
_audit_creation_method SHELXL-97
_cell_angle_alpha 90.00
_cell_angle_beta 93.95(3)
_cell_angle_gamma 90.00
_cell_formula_units_Z 4
_cell_length_a 11.847(2)
_cell_length_b 19.317(4)
_cell_length_c 37.831(8)
_cell_measurement_reflns_used 11394
_cell_measurement_temperature 123(2)
_cell_measurement_theta_max 66.5
_cell_measurement_theta_min 6.6
_cell_volume 8637(3)
_computing_cell_refinement 'FS Process (Rigaku, 1998)'
_computing_data_collection 'Crystal Clear (Rigaku, 2005)'
_computing_data_reduction 'FS Process (Rigaku, 1998)'
_computing_structure_refinement 'SHELXL-97 (Sheldrick, 1997)'
_computing_structure_solution 'SHELXS-97 (Sheldrick, 1990)'
_diffrn_ambient_temperature 123(2)
_diffrn_detector_area_resol_mean 10
_diffrn_measured_fraction_theta_full 0.998
_diffrn_measured_fraction_theta_max 0.998
_diffrn_measurement_device_type 'Rigaku Spider'
_diffrn_measurement_method \w-scans
_diffrn_radiation_monochromator 'confocal optics'
_diffrn_radiation_source 'rotating anode'
_diffrn_radiation_type CuK\a
_diffrn_radiation_wavelength 1.54178
_diffrn_reflns_av_R_equivalents 0.0486
_diffrn_reflns_av_sigmaI/netI 0.0418
_diffrn_reflns_limit_h_max 13
_diffrn_reflns_limit_h_min -13
_diffrn_reflns_limit_k_max 21
_diffrn_reflns_limit_k_min -20
_diffrn_reflns_limit_l_max 42
_diffrn_reflns_limit_l_min -41
_diffrn_reflns_number 84887
_diffrn_reflns_theta_full 61.16
_diffrn_reflns_theta_max 61.16
_diffrn_reflns_theta_min 6.56
_exptl_absorpt_coefficient_mu 1.154
_exptl_absorpt_correction_T_max 1.0000
_exptl_absorpt_correction_T_min 0.8079
_exptl_absorpt_correction_type multi-scan
_exptl_absorpt_process_details Empirical
_exptl_crystal_colour green
_exptl_crystal_density_diffrn 1.142
_exptl_crystal_density_method 'not measured'
_exptl_crystal_description chip
_exptl_crystal_F_000 3144
_exptl_crystal_size_max 0.3
_exptl_crystal_size_mid 0.1
_exptl_crystal_size_min 0.1
_platon_squeeze_details
;
250 e- per cell, approximating to 2(CH3CH2OH) and 0.75(H2O) (= 61.5 e-) per formula unit
;
_refine_diff_density_max 0.786
_refine_diff_density_min -0.437
_refine_diff_density_rms 0.077
_refine_ls_extinction_method none
_refine_ls_goodness_of_fit_ref 1.086
_refine_ls_hydrogen_treatment constr
_refine_ls_matrix_type full
_refine_ls_number_parameters 974
_refine_ls_number_reflns 13237
_refine_ls_number_restraints 81
_refine_ls_restrained_S_all 1.086
_refine_ls_R_factor_all 0.1092
_refine_ls_R_factor_gt 0.0860
_refine_ls_shift/su_max 0.001
_refine_ls_shift/su_mean 0.000
_refine_ls_structure_factor_coef Fsqd
_refine_ls_weighting_details 'calc w=1/[\s^2^(Fo^2^)+(0.1613P)^2^+5.7876P] where P=(Fo^2^+2Fc^2^)/3'
_refine_ls_weighting_scheme calc
_refine_ls_wR_factor_gt 0.2575
_refine_ls_wR_factor_ref 0.2767
_reflns_number_gt 9141
_reflns_number_total 13237
_reflns_threshold_expression >2sigma(I)
_cod_data_source_file c0cc02230f.txt
_cod_data_source_block mw72c
_cod_depositor_comments
;
The following automatic conversions were performed:

data item '_exptl_absorpt_correction_type' value 'Multi-scan' was
changed to 'multi-scan' in accordance with the
/home/saulius/struct/COD-crude-data/automatic-downloads/DataCite-retrospective/RSC/depositions/lib/dictionaries/cif_core.dic
dictionary named 'cif_core.dic' version 2.4.2 last updated on
2011-04-26.

Automatic conversion script
Id: cif_fix_values 6909 2019-04-08 15:41:33Z antanas 
;
_cod_original_sg_symbol_H-M 'P 21/c'
_cod_database_code 7125590

loop_
_symmetry_equiv_pos_as_xyz
'x, y, z'
'-x, y+1/2, -z+1/2'
'-x, -y, -z'
'x, -y-1/2, z-1/2'

loop_
_atom_site_label
_atom_site_type_symbol
_atom_site_fract_x
_atom_site_fract_y
_atom_site_fract_z
_atom_site_U_iso_or_equiv
_atom_site_adp_type
_atom_site_occupancy
_atom_site_symmetry_multiplicity
_atom_site_calc_flag
_atom_site_refinement_flags
_atom_site_disorder_assembly
_atom_site_disorder_group
Cu1 Cu 0.66667(5) 0.96344(4) 0.274701(18) 0.0555(2) Uani 1 1 d . . .
Cu2 Cu 0.84221(6) 0.63936(4) 0.28891(2) 0.0659(3) Uani 1 1 d . . .
O11 O 0.5915(3) 0.95248(17) 0.22901(9) 0.0627(9) Uani 1 1 d . . .
C11 C 0.6342(4) 0.9569(2) 0.19754(13) 0.0565(12) Uani 1 1 d . . .
C21 C 0.7394(4) 0.9890(3) 0.19217(14) 0.0603(12) Uani 1 1 d . . .
C211 C 0.8096(4) 1.0187(3) 0.22090(14) 0.0584(12) Uani 1 1 d . . .
H21A H 0.8735 1.0431 0.2152 0.070 Uiso 1 1 calc R . .
N212 N 0.7907(3) 1.0139(2) 0.25389(12) 0.0605(10) Uani 1 1 d . . .
O213 O 0.8727(3) 1.0480(2) 0.27593(10) 0.0754(10) Uani 1 1 d . . .
H213 H 0.8700 1.0338 0.2963 0.113 Uiso 1 1 calc R . .
C31 C 0.7747(5) 0.9930(3) 0.15786(14) 0.0667(14) Uani 1 1 d . . .
H31A H 0.8432 1.0146 0.1543 0.080 Uiso 1 1 calc R . .
C41 C 0.7121(5) 0.9661(3) 0.12888(15) 0.0727(15) Uani 1 1 d . . .
C411 C 0.7527(7) 0.9696(4) 0.09054(18) 0.100(2) Uani 1 1 d . . .
C412 C 0.8538(9) 1.0161(7) 0.0886(2) 0.174(5) Uani 1 1 d . . .
H41A H 0.8780 1.0158 0.0649 0.260 Uiso 1 1 calc R . .
H41B H 0.9142 0.9998 0.1047 0.260 Uiso 1 1 calc R . .
H41C H 0.8339 1.0624 0.0949 0.260 Uiso 1 1 calc R . .
C413 C 0.6567(8) 0.9970(5) 0.06485(19) 0.125(3) Uani 1 1 d . . .
H41D H 0.6818 0.9985 0.0413 0.187 Uiso 1 1 calc R . .
H41E H 0.6358 1.0427 0.0719 0.187 Uiso 1 1 calc R . .
H41F H 0.5924 0.9668 0.0653 0.187 Uiso 1 1 calc R . .
C414 C 0.7826(9) 0.8938(5) 0.0793(2) 0.145(4) Uani 1 1 d . . .
H41G H 0.8095 0.8945 0.0559 0.218 Uiso 1 1 calc R . .
H41H H 0.7162 0.8653 0.0793 0.218 Uiso 1 1 calc R . .
H41I H 0.8403 0.8754 0.0957 0.218 Uiso 1 1 calc R . .
C51 C 0.6136(5) 0.9327(3) 0.13532(14) 0.0697(14) Uani 1 1 d . . .
H51A H 0.5716 0.9132 0.1162 0.084 Uiso 1 1 calc R . .
C61 C 0.5731(4) 0.9262(3) 0.16841(13) 0.0583(12) Uani 1 1 d . . .
C611 C 0.4718(4) 0.8856(3) 0.17488(14) 0.0633(13) Uani 1 1 d . . .
H61A H 0.4321 0.8736 0.1524 0.076 Uiso 1 1 calc R . .
H61B H 0.4214 0.9132 0.1883 0.076 Uiso 1 1 calc R . .
N612 N 0.5033(3) 0.8208(2) 0.19500(11) 0.0618(10) Uani 1 1 d . . .
H612 H 0.5538 0.8332 0.2131 0.074 Uiso 1 1 calc R . .
C613 C 0.5626(5) 0.7707(3) 0.17246(18) 0.0859(18) Uani 1 1 d . . .
H61C H 0.6268 0.7929 0.1632 0.129 Uiso 1 1 calc R . .
H61D H 0.5115 0.7555 0.1532 0.129 Uiso 1 1 calc R . .
H61E H 0.5876 0.7315 0.1865 0.129 Uiso 1 1 calc R . .
C614 C 0.4037(4) 0.7888(3) 0.21145(14) 0.0659(13) Uani 1 1 d . . .
H61F H 0.3623 0.8246 0.2231 0.079 Uiso 1 1 calc R . .
H61G H 0.3532 0.7685 0.1930 0.079 Uiso 1 1 calc R . .
C615 C 0.4401(5) 0.7342(3) 0.23785(16) 0.0742(15) Uani 1 1 d . . .
H61H H 0.5002 0.7523 0.2540 0.089 Uiso 1 1 calc R . .
H61I H 0.4697 0.6947 0.2256 0.089 Uiso 1 1 calc R . .
C616 C 0.3408(6) 0.7109(3) 0.25903(17) 0.0877(18) Uani 1 1 d . . .
H61J H 0.3076 0.7514 0.2693 0.105 Uiso 1 1 calc R . .
H61K H 0.2836 0.6901 0.2428 0.105 Uiso 1 1 calc R . .
O12 O 0.7777(3) 0.6458(2) 0.33367(10) 0.0797(11) Uani 1 1 d . . .
C12 C 0.8297(5) 0.6521(3) 0.36525(18) 0.0834(17) Uani 1 1 d . . .
C22 C 0.9468(5) 0.6673(3) 0.37166(17) 0.0793(16) Uani 1 1 d . . .
C221 C 1.0219(5) 0.6756(3) 0.34286(19) 0.0778(16) Uani 1 1 d . . .
H22A H 1.0973 0.6866 0.3487 0.093 Uiso 1 1 calc R . .
N222 N 0.9895(4) 0.6685(2) 0.31035(14) 0.0698(12) Uani 1 1 d . . .
O223 O 1.0765(3) 0.6803(2) 0.28768(11) 0.0801(11) Uani 1 1 d . . .
H223 H 1.0520 0.6748 0.2671 0.120 Uiso 1 1 calc R . .
C32 C 0.9911(5) 0.6748(4) 0.40725(18) 0.0879(18) Uani 1 1 d . . .
H32A H 1.0676 0.6851 0.4112 0.105 Uiso 1 1 calc R . .
C42 C 0.9277(5) 0.6677(4) 0.43634(19) 0.0915(19) Uani 1 1 d . . .
C421 C 0.9765(6) 0.6712(5) 0.4755(2) 0.106(2) Uani 1 1 d . . .
C422 C 1.1035(6) 0.6852(4) 0.4769(2) 0.111(2) Uani 1 1 d . . .
H42A H 1.1331 0.6867 0.5012 0.167 Uiso 1 1 calc R . .
H42B H 1.1170 0.7287 0.4657 0.167 Uiso 1 1 calc R . .
H42C H 1.1404 0.6489 0.4647 0.167 Uiso 1 1 calc R . .
C423 C 0.9170(8) 0.7245(6) 0.4947(2) 0.145(4) Uani 1 1 d . . .
H42D H 0.9476 0.7263 0.5189 0.218 Uiso 1 1 calc R . .
H42E H 0.8379 0.7134 0.4942 0.218 Uiso 1 1 calc R . .
H42F H 0.9266 0.7687 0.4837 0.218 Uiso 1 1 calc R . .
C424 C 0.9588(7) 0.5996(5) 0.4940(2) 0.119(3) Uani 1 1 d . . .
H42G H 0.9898 0.6017 0.5181 0.179 Uiso 1 1 calc R . .
H42H H 0.9965 0.5639 0.4816 0.179 Uiso 1 1 calc R . .
H42I H 0.8794 0.5894 0.4936 0.179 Uiso 1 1 calc R . .
C52 C 0.8122(6) 0.6523(4) 0.42944(19) 0.102(2) Uani 1 1 d . . .
H52A H 0.7662 0.6493 0.4483 0.122 Uiso 1 1 calc R . .
C62 C 0.7654(6) 0.6414(4) 0.39559(19) 0.095(2) Uani 1 1 d . . .
C621 C 0.6396(6) 0.6199(4) 0.3893(2) 0.102(2) Uani 1 1 d . . .
H62A H 0.6343 0.5723 0.3813 0.122 Uiso 1 1 calc R . .
H62B H 0.6018 0.6238 0.4112 0.122 Uiso 1 1 calc R . .
N622 N 0.5875(5) 0.6650(4) 0.36294(15) 0.1034(19) Uani 1 1 d . . .
H622 H 0.6346 0.6651 0.3449 0.124 Uiso 1 1 calc R . .
C623 C 0.5853(7) 0.7430(4) 0.3765(2) 0.112(2) Uani 1 1 d . . .
H62C H 0.6594 0.7559 0.3861 0.168 Uiso 1 1 calc R . .
H62D H 0.5325 0.7471 0.3946 0.168 Uiso 1 1 calc R . .
H62E H 0.5626 0.7730 0.3571 0.168 Uiso 1 1 calc R . .
C624 C 0.4750(5) 0.6408(4) 0.34663(17) 0.091(2) Uani 1 1 d . . .
H62F H 0.4159 0.6466 0.3629 0.109 Uiso 1 1 calc R . .
H62G H 0.4781 0.5925 0.3397 0.109 Uiso 1 1 calc R . .
C625 C 0.4547(6) 0.6892(4) 0.3134(2) 0.106(2) Uani 1 1 d . . .
H62H H 0.4299 0.7343 0.3210 0.127 Uiso 1 1 calc R . .
H62I H 0.5255 0.6953 0.3023 0.127 Uiso 1 1 calc R . .
C626 C 0.3708(6) 0.6608(4) 0.28777(17) 0.0897(18) Uani 1 1 d . . .
H62J H 0.3033 0.6488 0.2996 0.108 Uiso 1 1 calc R . .
H62K H 0.4000 0.6188 0.2777 0.108 Uiso 1 1 calc R . .
O13 O 0.8991(3) 0.6547(2) 0.24376(11) 0.0751(10) Uani 1 1 d . . .
C13 C 0.8494(5) 0.6458(3) 0.21157(17) 0.0724(15) Uani 1 1 d . . .
C23 C 0.7420(5) 0.6117(3) 0.20547(16) 0.0686(14) Uani 1 1 d . . .
C231 C 0.6814(5) 0.5841(3) 0.23403(16) 0.0667(14) Uani 1 1 d . . .
H23A H 0.6143 0.5607 0.2280 0.080 Uiso 1 1 calc R . .
N232 N 0.7120(3) 0.5892(2) 0.26712(12) 0.0628(11) Uani 1 1 d . . .
O233 O 0.6377(3) 0.55493(19) 0.28881(10) 0.0751(10) Uani 1 1 d . . .
H233 H 0.6497 0.5679 0.3094 0.113 Uiso 1 1 calc R . .
C33 C 0.6989(5) 0.6020(3) 0.17036(17) 0.0777(16) Uani 1 1 d . . .
H33A H 0.6307 0.5785 0.1664 0.093 Uiso 1 1 calc R . .
C43 C 0.7521(6) 0.6254(3) 0.14150(17) 0.0860(18) Uani 1 1 d . . .
C431 C 0.7030(7) 0.6151(4) 0.10349(18) 0.101(2) Uani 1 1 d . . .
C432 C 0.6068(10) 0.5666(6) 0.1003(2) 0.172(5) Uani 1 1 d . . .
H43A H 0.5798 0.5627 0.0759 0.258 Uiso 1 1 calc R . .
H43B H 0.5471 0.5836 0.1139 0.258 Uiso 1 1 calc R . .
H43C H 0.6308 0.5220 0.1091 0.258 Uiso 1 1 calc R . .
C433 C 0.7952(10) 0.5901(7) 0.0788(3) 0.174(5) Uani 1 1 d . . .
H43D H 0.7619 0.5842 0.0552 0.262 Uiso 1 1 calc R . .
H43E H 0.8259 0.5467 0.0874 0.262 Uiso 1 1 calc R . .
H43F H 0.8546 0.6239 0.0788 0.262 Uiso 1 1 calc R . .
C434 C 0.6643(13) 0.6839(6) 0.0892(2) 0.191(6) Uani 1 1 d . . .
H43G H 0.6329 0.6785 0.0653 0.286 Uiso 1 1 calc R . .
H43H H 0.7274 0.7151 0.0896 0.286 Uiso 1 1 calc R . .
H43I H 0.6076 0.7023 0.1036 0.286 Uiso 1 1 calc R . .
C53 C 0.8539(6) 0.6611(3) 0.14850(18) 0.0854(18) Uani 1 1 d . . .
H53A H 0.8915 0.6783 0.1296 0.102 Uiso 1 1 calc R . .
C63 C 0.9002(5) 0.6716(3) 0.18238(17) 0.0754(15) Uani 1 1 d . . .
C631 C 1.0037(5) 0.7161(3) 0.18963(18) 0.0886(18) Uani 1 1 d . B .
H63A H 1.0558 0.6934 0.2069 0.106 Uiso 1 1 calc R . .
H63B H 1.0418 0.7223 0.1680 0.106 Uiso 1 1 calc R . .
N632 N 0.9702(4) 0.7852(3) 0.20355(14) 0.0843(14) Uani 1 1 d D . .
H632 H 0.9230 0.7776 0.2211 0.101 Uiso 1 1 calc R A 1
C633 C 0.9074(6) 0.8281(4) 0.1755(2) 0.114(3) Uani 1 1 d . B .
H63C H 0.8420 0.8031 0.1661 0.171 Uiso 1 1 calc R . .
H63D H 0.9561 0.8377 0.1569 0.171 Uiso 1 1 calc R . .
H63E H 0.8840 0.8708 0.1858 0.171 Uiso 1 1 calc R . .
C634 C 1.0814(15) 0.8190(17) 0.2207(14) 0.092(7) Uani 0.60 1 d PD B 1
H63F H 1.1213 0.7855 0.2360 0.138 Uiso 0.60 1 calc PR B 1
H63G H 1.1303 0.8314 0.2021 0.138 Uiso 0.60 1 calc PR B 1
C635 C 1.058(2) 0.8789(14) 0.2405(8) 0.194(19) Uani 0.60 1 d PD B 1
H63H H 1.0143 0.8631 0.2597 0.291 Uiso 0.60 1 calc PR B 1
H63I H 1.0072 0.9068 0.2252 0.291 Uiso 0.60 1 calc PR B 1
C636 C 1.1396(12) 0.9256(12) 0.2562(3) 0.182(14) Uani 0.60 1 d PD B 1
H63J H 1.1999 0.9327 0.2405 0.273 Uiso 0.60 1 calc PR B 1
H63K H 1.1047 0.9699 0.2605 0.273 Uiso 0.60 1 calc PR B 1
C63A C 1.0666(17) 0.833(2) 0.2202(18) 0.088(14) Uani 0.40 1 d PD B 2
H63L H 1.1075 0.8078 0.2391 0.131 Uiso 0.40 1 calc PR B 2
H63M H 1.1192 0.8422 0.2022 0.131 Uiso 0.40 1 calc PR B 2
C63B C 1.0342(16) 0.8978(10) 0.2342(7) 0.057(4) Uani 0.40 1 d PD B 2
H63N H 1.0022 0.9259 0.2147 0.085 Uiso 0.40 1 calc PR B 2
H63O H 0.9745 0.8895 0.2500 0.085 Uiso 0.40 1 calc PR B 2
C63C C 1.120(2) 0.9366(10) 0.2527(6) 0.23(3) Uani 0.40 1 d PD B 2
H63P H 1.1901 0.9164 0.2457 0.342 Uiso 0.40 1 calc PR B 2
H63Q H 1.1156 0.9820 0.2418 0.342 Uiso 0.40 1 calc PR B 2
O14 O 0.7484(3) 0.9485(2) 0.31905(9) 0.0685(9) Uani 1 1 d . . .
C14 C 0.7062(4) 0.9380(3) 0.34967(14) 0.0684(14) Uani 1 1 d . . .
C24 C 0.5922(4) 0.9229(3) 0.35487(13) 0.0616(13) Uani 1 1 d . . .
C241 C 0.5077(4) 0.9185(2) 0.32607(14) 0.0580(12) Uani 1 1 d . . .
H24A H 0.4350 0.9053 0.3310 0.070 Uiso 1 1 calc R . .
N242 N 0.5265(3) 0.9316(2) 0.29419(11) 0.0549(9) Uani 1 1 d . . .
O243 O 0.4314(3) 0.92361(19) 0.27025(9) 0.0683(9) Uani 1 1 d . . .
H243 H 0.4488 0.9325 0.2501 0.102 Uiso 1 1 calc R . .
C34 C 0.5583(5) 0.9114(3) 0.38976(13) 0.0641(13) Uani 1 1 d . . .
H34A H 0.4824 0.9026 0.3929 0.077 Uiso 1 1 calc R . .
C44 C 0.6345(5) 0.9127(3) 0.41928(14) 0.0731(15) Uani 1 1 d . . .
C441 C 0.5976(6) 0.8997(3) 0.45720(16) 0.0836(17) Uani 1 1 d . . .
C442 C 0.6590(8) 0.8362(4) 0.47213(18) 0.119(3) Uani 1 1 d . . .
H44A H 0.6376 0.8278 0.4958 0.178 Uiso 1 1 calc R . .
H44B H 0.7392 0.8437 0.4726 0.178 Uiso 1 1 calc R . .
H44C H 0.6390 0.7969 0.4575 0.178 Uiso 1 1 calc R . .
C443 C 0.6301(6) 0.9655(4) 0.47914(17) 0.096(2) Uani 1 1 d . . .
H44D H 0.6107 0.9591 0.5031 0.145 Uiso 1 1 calc R . .
H44E H 0.5898 1.0047 0.4690 0.145 Uiso 1 1 calc R . .
H44F H 0.7100 0.9735 0.4788 0.145 Uiso 1 1 calc R . .
C444 C 0.4730(6) 0.8895(4) 0.45875(16) 0.0917(19) Uani 1 1 d . . .
H44G H 0.4560 0.8809 0.4828 0.137 Uiso 1 1 calc R . .
H44H H 0.4491 0.8507 0.4442 0.137 Uiso 1 1 calc R . .
H44I H 0.4340 0.9304 0.4502 0.137 Uiso 1 1 calc R . .
C54 C 0.7450(6) 0.9282(4) 0.41337(16) 0.097(2) Uani 1 1 d . . .
H54A H 0.7975 0.9292 0.4328 0.116 Uiso 1 1 calc R . .
C64 C 0.7836(5) 0.9427(4) 0.38005(17) 0.094(2) Uani 1 1 d . . .
C641 C 0.9114(6) 0.9652(4) 0.3710(2) 0.114(3) Uani 1 1 d . . .
H64A H 0.9105 1.0081 0.3576 0.137 Uiso 1 1 calc R . .
H64B H 0.9602 0.9707 0.3925 0.137 Uiso 1 1 calc R . .
N642 N 0.9467(5) 0.9096(4) 0.35059(18) 0.119(2) Uani 1 1 d D . .
H642 H 0.8920 0.9069 0.3325 0.143 Uiso 1 1 calc R C 1
C643 C 0.9509(8) 0.8382(5) 0.3653(3) 0.140(3) Uani 1 1 d . . .
H64C H 0.8805 0.8278 0.3754 0.210 Uiso 1 1 calc R . .
H64D H 1.0116 0.8348 0.3834 0.210 Uiso 1 1 calc R . .
H64E H 0.9632 0.8057 0.3468 0.210 Uiso 1 1 calc R . .
C644 C 1.0565(10) 0.9279(7) 0.3313(4) 0.081(4) Uani 0.60 1 d PD B 1
H64F H 1.0388 0.9655 0.3149 0.122 Uiso 0.60 1 calc PR B 1
H64G H 1.1134 0.9446 0.3490 0.122 Uiso 0.60 1 calc PR B 1
C645 C 1.1038(10) 0.8729(6) 0.3125(4) 0.094(4) Uani 0.60 1 d PD B 1
H64H H 1.0433 0.8478 0.2995 0.141 Uiso 0.60 1 calc PR B 1
H64I H 1.1417 0.8411 0.3292 0.141 Uiso 0.60 1 calc PR B 1
C646 C 1.1828(8) 0.8965(6) 0.2881(3) 0.093(4) Uani 0.60 1 d PD B 1
H64J H 1.2316 0.9305 0.3002 0.140 Uiso 0.60 1 calc PR B 1
H64K H 1.2301 0.8575 0.2826 0.140 Uiso 0.60 1 calc PR B 1
C64A C 1.053(2) 0.9563(15) 0.3435(6) 0.149(15) Uani 0.40 1 d PD B 2
H64L H 1.0345 1.0046 0.3392 0.224 Uiso 0.40 1 calc PR B 2
H64M H 1.1151 0.9516 0.3614 0.224 Uiso 0.40 1 calc PR B 2
C64B C 1.067(3) 0.9180(19) 0.3124(6) 0.30(4) Uani 0.40 1 d PD B 2
H64N H 0.9941 0.9111 0.2999 0.451 Uiso 0.40 1 calc PR B 2
H64O H 1.0977 0.8728 0.3190 0.451 Uiso 0.40 1 calc PR B 2
C64C C 1.1404(17) 0.9500(14) 0.2892(6) 0.129(10) Uani 0.40 1 d PD B 2
H64P H 1.1363 0.9997 0.2927 0.193 Uiso 0.40 1 calc PR B 2
H64Q H 1.2173 0.9358 0.2962 0.193 Uiso 0.40 1 calc PR B 2
N1 N 0.7537(4) 0.8001(3) 0.2641(2) 0.0895(17) Uani 1 1 d . . .
O1 O 0.8527(4) 0.7979(3) 0.27680(17) 0.1292(19) Uani 1 1 d . . .
O2 O 0.7293(8) 0.8156(4) 0.2353(3) 0.212(5) Uani 1 1 d . . .
O3 O 0.6789(6) 0.7961(6) 0.2810(3) 0.252(7) Uani 1 1 d . . .
N2 N 0.3347(5) 0.6100(2) 0.17350(14) 0.0777(13) Uani 1 1 d . . .
O4 O 0.3868(5) 0.6412(3) 0.15091(14) 0.1162(17) Uani 1 1 d . . .
O5 O 0.3874(3) 0.5793(2) 0.19853(12) 0.0820(11) Uani 1 1 d . . .
O6 O 0.2278(4) 0.6101(2) 0.17109(11) 0.0834(11) Uani 1 1 d . . .
N3 N 0.8629(5) 0.4833(3) 0.3374(2) 0.1021(18) Uani 1 1 d . . .
O7 O 0.7560(4) 0.4853(2) 0.33873(14) 0.0978(14) Uani 1 1 d . . .
O8 O 0.9121(4) 0.5189(3) 0.31688(18) 0.1183(19) Uani 1 1 d . . .
O9 O 0.9177(5) 0.4418(4) 0.3577(2) 0.159(3) Uani 1 1 d . . .
N4 N 1.2719(15) 0.8039(7) 0.3872(4) 0.113(6) Uani 0.60 1 d PD D 1
O21 O 1.2665(15) 0.8648(8) 0.3856(4) 0.175(7) Uani 0.60 1 d PD D 1
O22 O 1.275(2) 0.7722(12) 0.3605(6) 0.294(14) Uani 0.60 1 d PD D 1
O23 O 1.2433(12) 0.7752(9) 0.4125(4) 0.138(4) Uani 0.60 1 d PD D 1
N5 N 1.266(3) 0.7850(12) 0.3882(7) 0.56(10) Uani 0.40 1 d PD E 2
O31 O 1.250(5) 0.809(2) 0.4163(11) 0.38(4) Uani 0.40 1 d PD E 2
O32 O 1.325(2) 0.8164(17) 0.3698(10) 0.243(17) Uani 0.40 1 d PD E 2
O33 O 1.269(2) 0.7237(12) 0.3865(8) 0.25(2) Uani 0.40 1 d PD E 2

loop_
_atom_site_aniso_label
_atom_site_aniso_U_11
_atom_site_aniso_U_22
_atom_site_aniso_U_33
_atom_site_aniso_U_23
_atom_site_aniso_U_13
_atom_site_aniso_U_12
Cu1 0.0442(4) 0.0619(5) 0.0610(5) 0.0006(3) 0.0072(3) 0.0015(3)
Cu2 0.0504(4) 0.0656(5) 0.0818(6) -0.0021(4) 0.0066(4) 0.0008(3)
O11 0.0508(19) 0.071(2) 0.068(2) 0.0009(17) 0.0130(16) -0.0012(15)
C11 0.055(3) 0.054(3) 0.061(3) 0.006(2) 0.013(2) 0.004(2)
C21 0.056(3) 0.056(3) 0.071(3) 0.005(2) 0.013(2) 0.000(2)
C211 0.049(3) 0.057(3) 0.070(3) 0.002(2) 0.011(2) -0.004(2)
N212 0.048(2) 0.064(3) 0.069(3) -0.006(2) 0.004(2) -0.0043(19)
O213 0.060(2) 0.091(3) 0.075(2) -0.006(2) 0.0020(18) -0.0211(19)
C31 0.069(3) 0.066(3) 0.068(3) 0.007(3) 0.022(3) -0.004(3)
C41 0.083(4) 0.074(4) 0.062(3) 0.007(3) 0.015(3) -0.013(3)
C411 0.111(5) 0.123(6) 0.069(4) -0.002(4) 0.029(4) -0.035(4)
C412 0.166(9) 0.278(13) 0.081(5) 0.001(6) 0.037(5) -0.132(9)
C413 0.154(8) 0.153(7) 0.068(4) 0.029(5) 0.013(5) -0.019(6)
C414 0.213(11) 0.135(7) 0.096(6) -0.008(5) 0.073(6) 0.022(7)
C51 0.072(4) 0.080(4) 0.057(3) -0.003(3) 0.005(3) -0.003(3)
C61 0.051(3) 0.062(3) 0.061(3) 0.004(2) 0.001(2) 0.002(2)
C611 0.060(3) 0.070(3) 0.059(3) 0.003(2) 0.002(2) 0.004(3)
N612 0.052(2) 0.064(3) 0.069(3) -0.009(2) 0.008(2) -0.0079(19)
C613 0.087(4) 0.073(4) 0.102(5) -0.014(3) 0.039(4) -0.011(3)
C614 0.063(3) 0.067(3) 0.068(3) -0.005(3) 0.014(3) -0.012(3)
C615 0.069(3) 0.073(4) 0.081(4) -0.003(3) 0.006(3) -0.013(3)
C616 0.092(4) 0.080(4) 0.094(4) 0.014(3) 0.024(4) -0.004(3)
O12 0.056(2) 0.108(3) 0.075(3) -0.013(2) 0.0011(19) 0.001(2)
C12 0.059(3) 0.103(5) 0.088(4) -0.017(4) 0.003(3) 0.006(3)
C22 0.050(3) 0.097(4) 0.090(4) -0.012(3) -0.002(3) 0.005(3)
C221 0.053(3) 0.068(4) 0.112(5) 0.004(3) 0.003(3) 0.000(3)
N222 0.053(3) 0.066(3) 0.090(3) 0.007(2) 0.006(2) 0.001(2)
O223 0.052(2) 0.086(3) 0.103(3) 0.019(2) 0.010(2) -0.0082(18)
C32 0.059(3) 0.111(5) 0.092(5) -0.016(4) -0.004(3) 0.000(3)
C42 0.058(4) 0.115(5) 0.099(5) -0.019(4) -0.007(3) 0.004(3)
C421 0.070(4) 0.154(7) 0.091(5) -0.022(5) -0.006(4) 0.015(4)
C422 0.075(4) 0.141(7) 0.113(6) -0.004(5) -0.023(4) 0.002(4)
C423 0.109(6) 0.193(9) 0.128(7) -0.059(7) -0.037(5) 0.053(6)
C424 0.098(6) 0.150(7) 0.109(6) 0.017(5) 0.002(4) -0.002(5)
C52 0.069(4) 0.154(7) 0.082(4) -0.010(4) -0.001(3) 0.008(4)
C62 0.069(4) 0.129(6) 0.089(5) -0.010(4) 0.008(4) 0.001(4)
C621 0.080(4) 0.120(6) 0.107(5) 0.010(4) 0.011(4) 0.021(4)
N622 0.081(4) 0.153(6) 0.079(4) 0.010(4) 0.024(3) 0.024(4)
C623 0.132(7) 0.103(6) 0.102(5) -0.002(4) 0.016(5) 0.014(5)
C624 0.059(4) 0.123(5) 0.088(4) -0.020(4) -0.016(3) 0.021(3)
C625 0.073(4) 0.123(6) 0.121(6) 0.027(5) 0.009(4) -0.007(4)
C626 0.097(5) 0.092(4) 0.080(4) 0.007(3) 0.006(4) -0.011(4)
O13 0.059(2) 0.086(3) 0.080(3) 0.005(2) 0.0012(19) -0.0045(18)
C13 0.070(4) 0.056(3) 0.094(4) -0.009(3) 0.018(3) -0.001(3)
C23 0.072(3) 0.055(3) 0.080(4) -0.010(3) 0.014(3) 0.000(3)
C231 0.059(3) 0.057(3) 0.086(4) -0.009(3) 0.016(3) -0.007(2)
N232 0.055(2) 0.060(2) 0.075(3) 0.000(2) 0.016(2) -0.0012(19)
O233 0.057(2) 0.082(2) 0.088(3) -0.005(2) 0.0159(19) -0.0129(18)
C33 0.084(4) 0.063(3) 0.088(4) -0.017(3) 0.017(3) -0.011(3)
C43 0.105(5) 0.078(4) 0.077(4) -0.021(3) 0.024(4) -0.012(4)
C431 0.124(6) 0.107(5) 0.075(4) -0.028(4) 0.021(4) -0.022(5)
C432 0.215(12) 0.212(11) 0.089(6) -0.024(6) 0.002(6) -0.112(10)
C433 0.185(11) 0.225(12) 0.116(7) -0.072(8) 0.034(7) -0.023(9)
C434 0.319(18) 0.152(9) 0.090(6) -0.029(6) -0.067(8) 0.025(10)
C53 0.099(5) 0.081(4) 0.080(4) -0.008(3) 0.030(4) -0.007(4)
C63 0.072(4) 0.070(4) 0.086(4) -0.003(3) 0.023(3) -0.005(3)
C631 0.073(4) 0.098(5) 0.096(5) 0.014(4) 0.024(3) -0.004(3)
N632 0.068(3) 0.086(3) 0.099(4) 0.003(3) 0.010(3) -0.014(3)
C633 0.082(5) 0.094(5) 0.160(7) 0.030(5) -0.030(5) -0.011(4)
C634 0.073(11) 0.098(10) 0.105(18) 0.006(11) 0.010(15) -0.021(10)
C635 0.16(3) 0.31(4) 0.12(2) -0.05(2) 0.071(19) -0.08(3)
C636 0.099(11) 0.39(4) 0.057(7) -0.020(12) -0.003(7) -0.167(17)
C63A 0.037(10) 0.15(4) 0.07(2) 0.01(2) -0.004(11) 0.006(13)
C63B 0.032(7) 0.073(9) 0.066(11) -0.020(8) 0.000(7) -0.029(7)
C63C 0.19(4) 0.061(15) 0.45(8) 0.07(3) 0.15(5) 0.07(2)
O14 0.0505(19) 0.088(3) 0.067(2) 0.0033(18) 0.0066(17) 0.0074(17)
C14 0.056(3) 0.091(4) 0.058(3) 0.006(3) 0.006(3) 0.007(3)
C24 0.058(3) 0.065(3) 0.062(3) -0.001(2) 0.006(2) 0.002(2)
C241 0.050(3) 0.057(3) 0.067(3) 0.003(2) 0.004(2) -0.002(2)
N242 0.046(2) 0.060(2) 0.059(2) 0.0013(19) 0.0027(19) 0.0019(18)
O243 0.0504(19) 0.089(3) 0.066(2) 0.0020(18) 0.0026(16) -0.0090(17)
C34 0.062(3) 0.069(3) 0.062(3) -0.001(2) 0.010(3) 0.004(2)
C44 0.071(4) 0.092(4) 0.057(3) -0.001(3) 0.010(3) 0.014(3)
C441 0.088(4) 0.098(4) 0.065(4) 0.002(3) 0.001(3) 0.017(3)
C442 0.160(8) 0.122(6) 0.076(4) 0.029(4) 0.023(5) 0.047(6)
C443 0.092(5) 0.129(6) 0.070(4) -0.013(4) 0.020(3) 0.005(4)
C444 0.097(5) 0.112(5) 0.068(4) 0.003(3) 0.029(3) -0.010(4)
C54 0.077(4) 0.152(6) 0.060(4) -0.007(4) -0.004(3) 0.028(4)
C64 0.058(3) 0.153(6) 0.072(4) 0.000(4) 0.007(3) 0.005(4)
C641 0.092(5) 0.125(6) 0.117(6) -0.044(5) -0.044(4) 0.039(4)
N642 0.074(4) 0.158(7) 0.121(5) -0.001(5) -0.023(4) 0.028(4)
C643 0.117(7) 0.154(8) 0.147(8) 0.010(7) 0.003(6) 0.037(6)
C644 0.061(7) 0.142(11) 0.045(12) 0.000(7) 0.027(7) 0.013(7)
C645 0.063(9) 0.092(8) 0.124(12) -0.022(7) -0.012(7) -0.001(6)
C646 0.053(6) 0.083(8) 0.149(12) -0.020(8) 0.036(7) -0.007(5)
C64A 0.072(13) 0.34(5) 0.035(13) 0.016(18) 0.034(10) 0.05(2)
C64B 0.076(18) 0.78(12) 0.049(16) -0.06(3) 0.040(15) -0.10(4)
C64C 0.052(10) 0.15(2) 0.19(3) -0.075(19) 0.024(13) -0.030(12)
N1 0.043(3) 0.069(3) 0.157(6) 0.002(3) 0.017(3) -0.003(2)
O1 0.062(3) 0.144(5) 0.180(5) 0.041(4) 0.005(3) 0.020(3)
O2 0.187(8) 0.200(8) 0.234(9) 0.137(7) -0.093(7) -0.079(6)
O3 0.101(5) 0.346(14) 0.317(12) -0.195(11) 0.066(7) -0.085(7)
N2 0.089(4) 0.062(3) 0.082(3) -0.003(3) 0.010(3) -0.019(3)
O4 0.116(4) 0.127(4) 0.106(4) 0.022(3) 0.014(3) -0.043(3)
O5 0.078(3) 0.065(2) 0.101(3) 0.010(2) -0.004(2) -0.0091(19)
O6 0.077(3) 0.077(3) 0.096(3) 0.015(2) 0.006(2) 0.000(2)
N3 0.077(4) 0.074(4) 0.155(6) 0.006(4) 0.013(4) 0.019(3)
O7 0.070(3) 0.085(3) 0.139(4) 0.019(3) 0.014(3) 0.005(2)
O8 0.074(3) 0.084(3) 0.201(6) 0.027(3) 0.041(3) 0.007(2)
O9 0.099(4) 0.167(6) 0.212(7) 0.063(5) 0.024(4) 0.048(4)
N4 0.079(11) 0.120(12) 0.138(17) 0.049(12) -0.003(10) -0.010(9)
O21 0.141(12) 0.219(17) 0.154(12) 0.052(12) -0.079(10) -0.066(11)
O22 0.24(3) 0.31(3) 0.35(3) -0.08(3) 0.14(2) -0.01(2)
O23 0.134(10) 0.146(12) 0.135(11) 0.035(9) 0.007(9) -0.029(8)
N5 0.054(19) 1.4(3) 0.25(5) -0.49(11) 0.06(2) -0.08(5)
O31 0.50(9) 0.22(5) 0.44(8) -0.11(5) 0.11(6) -0.04(4)
O32 0.17(2) 0.23(3) 0.34(4) -0.04(2) 0.13(2) -0.14(2)
O33 0.058(11) 0.55(6) 0.13(2) 0.06(3) 0.003(12) -0.03(2)

loop_
_atom_type_symbol
_atom_type_description
_atom_type_scat_dispersion_real
_atom_type_scat_dispersion_imag
_atom_type_scat_source
C C 0.0181 0.0091 'International Tables Vol C Tables 4.2.6.8 and 6.1.1.4'
H H 0.0000 0.0000 'International Tables Vol C Tables 4.2.6.8 and 6.1.1.4'
N N 0.0311 0.0180 'International Tables Vol C Tables 4.2.6.8 and 6.1.1.4'
O O 0.0492 0.0322 'International Tables Vol C Tables 4.2.6.8 and 6.1.1.4'
Cu Cu -1.9646 0.5888 'International Tables Vol C Tables 4.2.6.8 and 6.1.1.4'

loop_
_geom_angle_atom_site_label_1
_geom_angle_atom_site_label_2
_geom_angle_atom_site_label_3
_geom_angle
O14 Cu1 O11 164.63(16)
O14 Cu1 N242 90.77(16)
O11 Cu1 N242 87.21(15)
O14 Cu1 N212 94.55(17)
O11 Cu1 N212 90.42(16)
N242 Cu1 N212 168.05(17)
O13 Cu2 O12 167.02(18)
O13 Cu2 N232 90.95(18)
O12 Cu2 N232 93.07(18)
O13 Cu2 N222 88.07(19)
O12 Cu2 N222 90.80(19)
N232 Cu2 N222 166.66(18)
C11 O11 Cu1 128.7(3)
O11 C11 C61 118.0(4)
O11 C11 C21 123.3(5)
C61 C11 C21 118.7(5)
C31 C21 C11 118.7(5)
C31 C21 C211 119.0(5)
C11 C21 C211 122.2(5)
N212 C211 C21 124.9(4)
C211 N212 O213 112.6(4)
C211 N212 Cu1 127.4(3)
O213 N212 Cu1 120.0(3)
C41 C31 C21 122.6(5)
C51 C41 C31 116.9(5)
C51 C41 C411 120.5(5)
C31 C41 C411 122.5(5)
C412 C411 C413 108.7(7)
C412 C411 C41 111.8(6)
C413 C411 C41 109.9(6)
C412 C411 C414 110.3(8)
C413 C411 C414 108.6(7)
C41 C411 C414 107.5(6)
C41 C51 C61 124.0(5)
C51 C61 C11 118.8(5)
C51 C61 C611 122.7(5)
C11 C61 C611 118.4(5)
C61 C611 N612 110.7(4)
C613 N612 C611 111.2(4)
C613 N612 C614 112.5(4)
C611 N612 C614 112.2(4)
C615 C614 N612 111.6(4)
C614 C615 C616 111.1(5)
C626 C616 C615 115.0(6)
C12 O12 Cu2 128.5(4)
O12 C12 C22 124.5(6)
O12 C12 C62 118.2(5)
C22 C12 C62 117.3(6)
C32 C22 C12 118.4(6)
C32 C22 C221 119.5(5)
C12 C22 C221 122.1(6)
N222 C221 C22 123.5(5)
C221 N222 O223 112.9(5)
C221 N222 Cu2 129.3(4)
O223 N222 Cu2 117.7(4)
C42 C32 C22 124.1(6)
C32 C42 C52 116.6(6)
C32 C42 C421 124.7(6)
C52 C42 C421 118.6(6)
C423 C421 C422 111.3(7)
C423 C421 C42 110.1(6)
C422 C421 C42 110.0(6)
C423 C421 C424 108.2(8)
C422 C421 C424 107.5(6)
C42 C421 C424 109.6(7)
C62 C52 C42 121.9(7)
C52 C62 C12 121.4(6)
C52 C62 C621 120.3(6)
C12 C62 C621 118.2(6)
N622 C621 C62 108.0(6)
C621 N622 C624 115.1(6)
C621 N622 C623 111.5(6)
C624 N622 C623 113.1(5)
N622 C624 C625 103.0(6)
C626 C625 C624 111.7(6)
C625 C626 C616 111.2(6)
C13 O13 Cu2 129.9(4)
O13 C13 C63 119.7(5)
O13 C13 C23 122.6(5)
C63 C13 C23 117.7(6)
C33 C23 C13 118.3(5)
C33 C23 C231 119.6(5)
C13 C23 C231 122.0(5)
N232 C231 C23 125.6(5)
C231 N232 O233 112.7(4)
C231 N232 Cu2 127.7(4)
O233 N232 Cu2 119.6(3)
C43 C33 C23 123.5(6)
C33 C43 C53 116.6(6)
C33 C43 C431 122.6(6)
C53 C43 C431 120.7(6)
C432 C431 C434 108.6(10)
C432 C431 C43 113.7(6)
C434 C431 C43 108.2(6)
C432 C431 C433 108.9(7)
C434 C431 C433 105.6(8)
C43 C431 C433 111.4(7)
C63 C53 C43 122.3(6)
C53 C63 C13 121.5(6)
C53 C63 C631 121.5(6)
C13 C63 C631 116.9(6)
N632 C631 C63 109.8(5)
C631 N632 C633 112.0(6)
C631 N632 C634 106.3(11)
C633 N632 C634 115(2)
C631 N632 C63A 117.7(10)
C633 N632 C63A 106(2)
C634 N632 C63A 12(2)
C635 C634 N632 111.7(13)
C634 C635 C636 126(2)
C646 C636 C635 107.6(19)
C63B C63A N632 117.5(13)
C63C C63B C63A 116.5(16)
C64C C63C C63B 131(2)
C14 O14 Cu1 127.1(3)
O14 C14 C24 125.7(5)
O14 C14 C64 116.1(5)
C24 C14 C64 118.1(5)
C14 C24 C34 119.8(5)
C14 C24 C241 122.2(5)
C34 C24 C241 118.0(5)
N242 C241 C24 123.6(5)
C241 N242 O243 113.9(4)
C241 N242 Cu1 129.0(3)
O243 N242 Cu1 117.0(3)
C44 C34 C24 122.3(5)
C54 C44 C34 116.5(5)
C54 C44 C441 121.2(5)
C34 C44 C441 122.2(5)
C444 C441 C442 109.2(6)
C444 C441 C44 113.6(5)
C442 C441 C44 108.5(5)
C444 C441 C443 107.2(5)
C442 C441 C443 111.6(6)
C44 C441 C443 106.7(5)
C44 C54 C64 124.3(6)
C54 C64 C14 118.9(6)
C54 C64 C641 127.4(6)
C14 C64 C641 113.7(5)
N642 C641 C64 103.1(6)
C641 N642 C643 120.5(7)
C641 N642 C644 111.7(8)
C643 N642 C644 112.0(8)
C641 N642 C64A 85.9(11)
C643 N642 C64A 125.7(15)
C644 N642 C64A 26.3(8)
C645 C644 N642 115.7(10)
C644 C645 C646 112.7(10)
C636 C646 C645 117.8(11)
C64B C64A N642 89.2(11)
C64A C64B C64C 114(2)
C63C C64C C64B 117(2)
O3 N1 O2 113.6(9)
O3 N1 O1 122.4(10)
O2 N1 O1 123.2(8)
O4 N2 O5 120.4(6)
O4 N2 O6 119.4(6)
O5 N2 O6 120.2(5)
O8 N3 O9 120.0(6)
O8 N3 O7 122.0(6)
O9 N3 O7 118.0(7)
O23 N4 O21 119.5(8)
O23 N4 O22 118.7(8)
O21 N4 O22 118.6(8)
O31 N5 O33 117.0(13)
O31 N5 O32 117.1(13)
O33 N5 O32 116.9(13)

loop_
_geom_bond_atom_site_label_1
_geom_bond_atom_site_label_2
_geom_bond_distance
Cu1 O14 1.900(4)
Cu1 O11 1.901(4)
Cu1 N242 1.961(4)
Cu1 N212 1.973(4)
Cu2 O13 1.902(4)
Cu2 O12 1.909(4)
Cu2 N232 1.954(4)
Cu2 N222 1.956(5)
O11 C11 1.328(6)
C11 C61 1.406(7)
C11 C21 1.419(7)
C21 C31 1.393(7)
C21 C211 1.442(7)
C211 N212 1.286(6)
N212 O213 1.400(5)
C31 C41 1.382(8)
C41 C51 1.369(8)
C41 C411 1.561(8)
C411 C412 1.503(10)
C411 C413 1.538(11)
C411 C414 1.572(11)
C51 C61 1.377(7)
C61 C611 1.469(7)
C611 N612 1.498(6)
N612 C613 1.497(7)
N612 C614 1.505(6)
C614 C615 1.495(8)
C615 C616 1.536(8)
C616 C626 1.480(9)
O12 C12 1.312(7)
C12 C22 1.422(8)
C12 C62 1.435(9)
C22 C32 1.418(8)
C22 C221 1.462(9)
C221 N222 1.270(7)
N222 O223 1.404(6)
C32 C42 1.381(9)
C42 C52 1.408(9)
C42 C421 1.553(9)
C421 C423 1.470(11)
C421 C422 1.526(10)
C421 C424 1.571(11)
C52 C62 1.376(9)
C62 C621 1.550(10)
C621 N622 1.431(9)
N622 C624 1.505(8)
N622 C623 1.593(10)
C624 C625 1.573(9)
C625 C626 1.448(9)
O13 C13 1.327(7)
C13 C63 1.386(8)
C13 C23 1.437(8)
C23 C33 1.402(8)
C23 C231 1.440(8)
C231 N232 1.283(7)
N232 O233 1.410(5)
C33 C43 1.375(8)
C43 C53 1.398(9)
C43 C431 1.527(9)
C431 C432 1.473(11)
C431 C434 1.494(12)
C431 C433 1.561(11)
C53 C63 1.374(9)
C63 C631 1.507(9)
C631 N632 1.498(8)
N632 C633 1.501(8)
N632 C634 1.570(9)
N632 C63A 1.571(10)
C634 C635 1.418(10)
C635 C636 1.419(9)
C636 C646 1.399(9)
C63A C63B 1.417(10)
C63B C63C 1.412(10)
C63C C64C 1.408(10)
O14 C14 1.309(6)
C14 C24 1.408(7)
C14 C64 1.423(8)
C24 C34 1.424(7)
C24 C241 1.430(7)
C241 N242 1.267(6)
N242 O243 1.405(5)
C34 C44 1.387(7)
C44 C54 1.377(9)
C44 C441 1.548(8)
C441 C444 1.494(9)
C441 C442 1.515(9)
C441 C443 1.552(9)
C54 C64 1.398(9)
C64 C641 1.634(10)
C641 N642 1.403(9)
N642 C643 1.488(11)
N642 C644 1.574(9)
N642 C64A 1.586(11)
C644 C645 1.417(9)
C645 C646 1.432(9)
C64A C64B 1.410(10)
C64B C64C 1.417(10)
N1 O3 1.131(9)
N1 O2 1.149(9)
N1 O1 1.237(7)
N2 O4 1.245(6)
N2 O5 1.247(6)
N2 O6 1.264(6)
N3 O8 1.216(7)
N3 O9 1.258(8)
N3 O7 1.271(7)
N4 O23 1.178(10)
N4 O21 1.180(10)
N4 O22 1.182(11)
N5 O31 1.187(11)
N5 O33 1.188(12)
N5 O32 1.189(11)

loop_
_platon_squeeze_void_nr
_platon_squeeze_void_average_x
_platon_squeeze_void_average_y
_platon_squeeze_void_average_z
_platon_squeeze_void_volume
_platon_squeeze_void_count_electrons
_platon_squeeze_void_content
1 -0.065 0.435 0.000 969 125 ' '
2 -0.226 0.226 0.500 969 125 ' '
